data_1522260
loop_
_publ_author_name
'Xu, Y.'
'Soederberg, K.'
'Norrestam, R.'

_publ_section_title
;
 High-pressure phase transition in Cs2 K Mn F6
;
_journal_name_full 'Journal of Solid State Chemistry'
_journal_page_first 248
_journal_page_last 253
_journal_volume 153
_journal_year 2000
_chemical_formula_sum 'Cs2 F6 K Mn'
_chemical_name_systematic 'Cs2 K (Mn F6)'
_space_group_IT_number 139
_symmetry_space_group_name_Hall '-I 4 2'
_symmetry_space_group_name_H-M 'I 4/m m m'
_cell_angle_alpha 90
_cell_angle_beta 90
_cell_angle_gamma 90
_cell_formula_units_Z 2
_cell_length_a 6.126
_cell_length_b 6.126
_cell_length_c 8.981
_cell_volume 337.038
_citation_journal_id_ASTM JSSCBI
_cod_data_source_file Xu_JSSCBI_2000_1968.cif
_cod_data_source_block Cs2F6K1Mn1
_cod_original_cell_volume 337.0378
_cod_original_formula_sum 'Cs2 F6 K1 Mn1'
_cod_database_code 1522260

loop_
_symmetry_equiv_pos_as_xyz
x,y,z
-y,x,z
-x,-y,z
y,-x,z
x,-y,-z
y,x,-z
-x,y,-z
-y,-x,-z
-x,-y,-z
y,-x,-z
x,y,-z
-y,x,-z
-x,y,z
-y,-x,z
x,-y,z
y,x,z
x+1/2,y+1/2,z+1/2
-y+1/2,x+1/2,z+1/2
-x+1/2,-y+1/2,z+1/2
y+1/2,-x+1/2,z+1/2
x+1/2,-y+1/2,-z+1/2
y+1/2,x+1/2,-z+1/2
-x+1/2,y+1/2,-z+1/2
-y+1/2,-x+1/2,-z+1/2
-x+1/2,-y+1/2,-z+1/2
y+1/2,-x+1/2,-z+1/2
x+1/2,y+1/2,-z+1/2
-y+1/2,x+1/2,-z+1/2
-x+1/2,y+1/2,z+1/2
-y+1/2,-x+1/2,z+1/2
x+1/2,-y+1/2,z+1/2
y+1/2,x+1/2,z+1/2

loop_
_atom_site_label
_atom_site_type_symbol
_atom_site_fract_x
_atom_site_fract_y
_atom_site_fract_z
_atom_site_occupancy
_atom_site_U_iso_or_equiv
F2 F-1 0 0 0.218 1 0.0
F1 F-1 0.21 0.21 0 1 0.0
Cs1 Cs+1 0.5 0 0.25 1 0.0
Mn1 Mn+3 0 0 0 1 0.0
K1 K+1 0 0 0.5 1 0.0
